data_4028054
loop_
_publ_author_name
'Giordano Lesma'
'Roberto Cecchi'
'Alfredo Cagnotto'
'Marco Gobbi'
'Fiorella Meneghetti'
'Manuele Musolino'
'Alessandro Sacchetti'
'Alessandra Silvani'

_publ_contact_author_email fiorella.meneghetti@unimi.it
_publ_contact_author_fax '+39 2 50319359'
_publ_contact_author_name 'Meneghetti, Fiorella'
_publ_contact_author_phone '+39 2 50319306'
_publ_section_title
;
 Tetrahydro-\b-carboline-Based Spirocyclic Lactam as Type II' \b-Turn:
 Application to the Synthesis and Biological Evaluation of Somatostatine
 Mimetics
;
_journal_name_full 'Journal of Organic Chemistry'
_journal_page_first 2600
_journal_page_last 2610
_journal_paper_doi 10.1021/jo302737j
_journal_volume 78
_journal_year 2013
_chemical_absolute_configuration rm
_chemical_formula_sum 'C20 H24 N4 O3'
_chemical_formula_weight 368.43
_chemical_name_systematic
;
 ?
;
_space_group_IT_number 4
_symmetry_cell_setting monoclinic
_symmetry_space_group_name_Hall 'P 2yb'
_symmetry_space_group_name_H-M 'P 1 21 1'
_atom_sites_solution_hydrogens geom
_atom_sites_solution_primary direct
_atom_sites_solution_secondary difmap
_audit_conform_dict_location ftp://ftp.iucr.org/pub/cif_core.dic
_audit_conform_dict_name cif_core.dic
_audit_conform_dict_version 2.4
_audit_creation_date 2012-11-09T11:52:51-00:00
_audit_creation_method 'WinGX routine CIF_UPDATE'
_cell_angle_alpha 90
_cell_angle_beta 99.670(10)
_cell_angle_gamma 90
_cell_formula_units_Z 2
_cell_length_a 8.491(4)
_cell_length_b 7.053(5)
_cell_length_c 15.167(8)
_cell_measurement_temperature 293(2)
_cell_volume 895.4(9)
_computing_cell_refinement 'CAD4 Express (Enraf Nonius, 1994)'
_computing_data_collection 'CAD4 Express (Enraf Nonius, 1994)'
_computing_data_reduction 'XCAD4 (Harms & Wocadlo, 1995)'
_computing_molecular_graphics 'Ortep-3 for Windows (Farrugia, 1997)'
_computing_publication_material 'WinGX publication routines (Farrugia, 1999)'
_computing_structure_refinement 'SHELXL-97 (Sheldrick, 1997)'
_computing_structure_solution 'SIR-92 (Altomare et al., 1994)'
_diffrn_ambient_temperature 293(2)
_diffrn_detector 'scintillation LiI'
_diffrn_detector_dtime 1.195
_diffrn_measured_fraction_theta_full 0.999
_diffrn_measured_fraction_theta_max 0.999
_diffrn_measurement_device '\k-geometry diffractometer'
_diffrn_measurement_device_type 'Enraf Nonius CAD4'
_diffrn_measurement_method 'non-profiled \w/2\t scans'
_diffrn_orient_matrix_type
;
  x-axis points to radiation source
  the matrix is specified in reciprocal space
;
_diffrn_orient_matrix_UB_11 0.118874
_diffrn_orient_matrix_UB_12 0.013958
_diffrn_orient_matrix_UB_13 0.011264
_diffrn_orient_matrix_UB_21 -0.011579
_diffrn_orient_matrix_UB_22 0.13837
_diffrn_orient_matrix_UB_23 -0.014031
_diffrn_orient_matrix_UB_31 -0.002479
_diffrn_orient_matrix_UB_32 0.027621
_diffrn_orient_matrix_UB_33 0.064416
_diffrn_radiation_monochromator graphite
_diffrn_radiation_probe x-ray
_diffrn_radiation_type MoK\a
_diffrn_radiation_wavelength 0.71073
_diffrn_reflns_av_unetI/netI 0.0134
_diffrn_reflns_limit_h_max 10
_diffrn_reflns_limit_h_min -10
_diffrn_reflns_limit_k_max 8
_diffrn_reflns_limit_k_min -1
_diffrn_reflns_limit_l_max 18
_diffrn_reflns_limit_l_min -1
_diffrn_reflns_number 2216
_diffrn_reflns_theta_full 24.98
_diffrn_reflns_theta_max 24.98
_diffrn_reflns_theta_min 2.43
_diffrn_source 'Enraf Nonius FR590'
_diffrn_standards_decay_% -39
_diffrn_standards_interval_time 120
_diffrn_standards_number 3
_exptl_crystal_colour white
_exptl_crystal_density_diffrn 1.367
_exptl_crystal_description prisms
_exptl_crystal_F_000 392
_exptl_crystal_size_max 0.8
_exptl_crystal_size_mid 0.7
_exptl_crystal_size_min 0.3
_refine_diff_density_max 0.27
_refine_diff_density_min -0.245
_refine_diff_density_rms 0.069
_refine_ls_extinction_coef 0.029(7)
_refine_ls_extinction_expression Fc^*^=kFc[1+0.001xFc^2^\l^3^/sin(2\q)]^-1/4^
_refine_ls_extinction_method SHELXL
_refine_ls_goodness_of_fit_ref 1.061
_refine_ls_hydrogen_treatment mixed
_refine_ls_matrix_type full
_refine_ls_number_parameters 308
_refine_ls_number_reflns 2216
_refine_ls_number_restraints 1
_refine_ls_restrained_S_all 1.061
_refine_ls_R_factor_all 0.0636
_refine_ls_R_factor_gt 0.0582
_refine_ls_shift/su_max 0.043
_refine_ls_shift/su_mean 0.003
_refine_ls_structure_factor_coef Fsqd
_refine_ls_weighting_details 'calc w=1/[\s^2^(Fo^2^)+(0.1369P)^2^+0.0650P] where P=(Fo^2^+2Fc^2^)/3'
_refine_ls_weighting_scheme calc
_refine_ls_wR_factor_gt 0.1514
_refine_ls_wR_factor_ref 0.1592
_reflns_number_gt 1998
_reflns_number_total 2216
_reflns_threshold_expression >2sigma(I)
_cod_data_source_file jo302737j_si_002.cif
_cod_data_source_block ascr06
_cod_database_code 4028054

loop_
_symmetry_equiv_pos_as_xyz
'x, y, z'
'-x, y+1/2, -z'

loop_
_atom_site_label
_atom_site_type_symbol
_atom_site_fract_x
_atom_site_fract_y
_atom_site_fract_z
_atom_site_U_iso_or_equiv
_atom_site_adp_type
_atom_site_occupancy
_atom_site_symmetry_multiplicity
_atom_site_calc_flag
_atom_site_refinement_flags
O1 O 0.3023(3) 0.3848(4) 0.24941(18) 0.0373(6) Uani 1 1 d .
O2 O 0.5443(3) 0.6750(5) 0.21088(16) 0.0449(7) Uani 1 1 d .
N3 N 0.5005(3) 0.6818(4) 0.35191(18) 0.0298(6) Uani 1 1 d .
O3 O 0.1063(4) 0.5937(6) -0.05646(18) 0.0603(9) Uani 1 1 d .
N2 N 0.1789(3) 0.6425(5) 0.17807(18) 0.0320(7) Uani 1 1 d .
N1 N 0.4856(3) 0.7313(5) 0.59578(18) 0.0314(7) Uani 1 1 d .
C8 C 0.2892(3) 0.6980(6) 0.4790(2) 0.0308(7) Uani 1 1 d .
C7 C 0.4505(3) 0.7181(5) 0.5042(2) 0.0283(7) Uani 1 1 d .
C15 C 0.5974(3) 0.6815(5) 0.2903(2) 0.0329(8) Uani 1 1 d .
C11 C 0.5709(4) 0.7147(6) 0.4458(2) 0.0323(8) Uani 1 1 d .
C10 C 0.3265(3) 0.6994(6) 0.3175(2) 0.0294(7) Uani 1 1 d .
C14 C 0.2741(4) 0.5558(5) 0.2441(2) 0.0305(8) Uani 1 1 d .
N4 N 0.3374(4) 0.6302(8) 0.0365(2) 0.0576(11) Uani 1 1 d .
C12 C 0.2865(5) 0.8912(6) 0.2718(3) 0.0402(9) Uani 1 1 d .
C18 C -0.0787(4) 0.5904(7) 0.0791(3) 0.0476(10) Uani 1 1 d .
H18A H -0.1276 0.5424 0.1272 0.071 Uiso 1 1 calc R
H18B H -0.1258 0.5301 0.0242 0.071 Uiso 1 1 calc R
H18C H -0.0952 0.7248 0.074 0.071 Uiso 1 1 calc R
C3 C 0.0387(4) 0.6976(7) 0.6619(3) 0.0428(9) Uani 1 1 d .
C5 C 0.2199(3) 0.7001(6) 0.5576(2) 0.0314(7) Uani 1 1 d .
C17 C 0.1000(4) 0.5486(6) 0.0979(2) 0.0365(8) Uani 1 1 d .
C13 C 0.1610(5) 0.8477(6) 0.1914(3) 0.0431(10) Uani 1 1 d .
C16 C 0.7750(3) 0.6951(6) 0.3213(2) 0.0391(8) Uani 1 1 d .
H16A H 0.829 0.6825 0.2708 0.059 Uiso 1 1 calc R
H16B H 0.8089 0.5956 0.3634 0.059 Uiso 1 1 calc R
H16C H 0.8004 0.8158 0.3493 0.059 Uiso 1 1 calc R
C2 C 0.1662(4) 0.7129(7) 0.7325(2) 0.0437(9) Uani 1 1 d .
C6 C 0.3450(4) 0.7212(5) 0.6299(2) 0.0311(7) Uani 1 1 d .
C19 C 0.1800(5) 0.5947(6) 0.0179(2) 0.0430(9) Uani 1 1 d .
C4 C 0.0618(4) 0.6903(6) 0.5753(2) 0.0391(8) Uani 1 1 d .
C1 C 0.3212(4) 0.7258(6) 0.7177(2) 0.0380(8) Uani 1 1 d .
C9 C 0.2175(4) 0.6568(9) 0.3858(3) 0.0443(11) Uani 1 1 d .
C20 C 0.4300(6) 0.6596(13) -0.0341(3) 0.0761(18) Uani 1 1 d .
H20A H 0.4163 0.5532 -0.0741 0.114 Uiso 1 1 calc R
H20B H 0.5409 0.6722 -0.0086 0.114 Uiso 1 1 calc R
H20C H 0.3943 0.7729 -0.0665 0.114 Uiso 1 1 calc R
H13A H 0.060(10) 0.893(15) 0.197(6) 0.15(3) Uiso 1 1 d .
H13B H 0.192(6) 0.911(9) 0.138(4) 0.070(16) Uiso 1 1 d .
H9A H 0.130(5) 0.739(8) 0.366(3) 0.047(12) Uiso 1 1 d .
H4A H 0.390(5) 0.633(8) 0.090(3) 0.046(11) Uiso 1 1 d .
H1A H 0.560(4) 0.759(6) 0.634(3) 0.023(9) Uiso 1 1 d .
H2 H 0.147(4) 0.717(8) 0.795(3) 0.044(11) Uiso 1 1 d .
H4 H -0.025(4) 0.666(6) 0.526(2) 0.024(8) Uiso 1 1 d .
H11B H 0.645(4) 0.599(7) 0.468(2) 0.032(10) Uiso 1 1 d .
H1 H 0.412(5) 0.741(8) 0.766(3) 0.052(12) Uiso 1 1 d .
H11A H 0.613(7) 0.827(10) 0.444(4) 0.075(18) Uiso 1 1 d .
H17 H 0.116(6) 0.422(8) 0.118(3) 0.058(14) Uiso 1 1 d .
H3 H -0.059(7) 0.675(14) 0.677(4) 0.11(2) Uiso 1 1 d .
H12A H 0.384(9) 0.943(11) 0.253(4) 0.089(19) Uiso 1 1 d .
H12B H 0.252(5) 0.971(8) 0.313(3) 0.045(12) Uiso 1 1 d .
H9C H 0.216(8) 0.553(12) 0.394(5) 0.10(3) Uiso 1 1 d .

loop_
_atom_site_aniso_label
_atom_site_aniso_U_11
_atom_site_aniso_U_22
_atom_site_aniso_U_33
_atom_site_aniso_U_23
_atom_site_aniso_U_13
_atom_site_aniso_U_12
O1 0.0397(12) 0.0264(13) 0.0442(14) 0.0024(12) 0.0022(10) 0.0025(11)
O2 0.0368(11) 0.062(2) 0.0371(12) 0.0002(14) 0.0102(10) -0.0020(14)
N3 0.0231(11) 0.0316(16) 0.0344(13) -0.0020(13) 0.0041(10) 0.0001(12)
O3 0.0693(18) 0.074(2) 0.0349(13) -0.0051(17) 0.0005(12) -0.0149(18)
N2 0.0355(13) 0.0263(15) 0.0325(14) -0.0011(13) 0.0010(11) 0.0014(12)
N1 0.0288(12) 0.0356(17) 0.0290(13) -0.0026(14) 0.0021(11) -0.0022(13)
C8 0.0270(13) 0.0317(18) 0.0336(16) -0.0018(16) 0.0049(12) 0.0013(15)
C7 0.0289(13) 0.0248(15) 0.0313(14) -0.0011(15) 0.0050(11) -0.0013(14)
C15 0.0319(14) 0.0308(19) 0.0375(16) 0.0017(16) 0.0096(13) -0.0019(15)
C11 0.0285(13) 0.0324(19) 0.0351(17) -0.0031(17) 0.0021(13) -0.0039(17)
C10 0.0221(12) 0.0332(19) 0.0317(15) -0.0035(15) 0.0015(12) 0.0019(14)
C14 0.0281(15) 0.0294(19) 0.0354(17) 0.0003(15) 0.0093(13) -0.0049(14)
N4 0.0523(17) 0.086(3) 0.0336(15) -0.004(2) 0.0055(14) -0.002(2)
C12 0.0385(19) 0.0279(19) 0.052(2) -0.0084(19) 0.0020(18) 0.0040(16)
C18 0.0449(18) 0.052(3) 0.0408(18) -0.001(2) -0.0076(16) -0.008(2)
C3 0.0394(16) 0.038(2) 0.057(2) 0.000(2) 0.0255(15) -0.0040(19)
C5 0.0295(13) 0.0300(18) 0.0363(16) -0.0001(16) 0.0098(12) -0.0009(15)
C17 0.0447(18) 0.0289(19) 0.0325(16) 0.0022(17) -0.0035(15) 0.0002(16)
C13 0.047(2) 0.028(2) 0.049(2) -0.0015(18) -0.0071(18) 0.0038(17)
C16 0.0282(13) 0.044(2) 0.0478(18) -0.006(2) 0.0134(13) -0.0020(18)
C2 0.058(2) 0.038(2) 0.0402(18) 0.0003(19) 0.0220(16) -0.004(2)
C6 0.0351(14) 0.0269(17) 0.0332(15) -0.0008(16) 0.0110(12) -0.0003(15)
C19 0.052(2) 0.035(2) 0.0398(18) -0.0049(18) 0.0005(16) -0.0055(18)
C4 0.0294(14) 0.041(2) 0.0488(19) -0.0025(19) 0.0110(14) -0.0045(18)
C1 0.0426(16) 0.0356(19) 0.0370(17) 0.0009(18) 0.0102(14) -0.0005(18)
C9 0.0264(15) 0.067(3) 0.0395(19) -0.004(2) 0.0054(13) -0.006(2)
C20 0.066(3) 0.111(5) 0.055(2) 0.006(3) 0.021(2) -0.010(3)

loop_
_atom_type_symbol
_atom_type_description
_atom_type_scat_dispersion_real
_atom_type_scat_dispersion_imag
_atom_type_scat_source
C C 0.0033 0.0016 'International Tables Vol C Tables 4.2.6.8 and 6.1.1.4'
H H 0 0 'International Tables Vol C Tables 4.2.6.8 and 6.1.1.4'
N N 0.0061 0.0033 'International Tables Vol C Tables 4.2.6.8 and 6.1.1.4'
O O 0.0106 0.006 'International Tables Vol C Tables 4.2.6.8 and 6.1.1.4'

loop_
_geom_angle_atom_site_label_1
_geom_angle_atom_site_label_2
_geom_angle_atom_site_label_3
_geom_angle
C15 N3 C11 118.5(2)
C15 N3 C10 116.4(3)
C11 N3 C10 123.1(2)
C14 N2 C17 124.2(3)
C14 N2 C13 114.4(3)
C17 N2 C13 121.4(3)
C7 N1 C6 108.8(3)
C7 C8 C5 107.6(3)
C7 C8 C9 121.5(3)
C5 C8 C9 130.4(3)
C8 C7 N1 109.0(3)
C8 C7 C11 126.9(3)
N1 C7 C11 124.0(3)
O2 C15 N3 121.4(3)
O2 C15 C16 119.8(3)
N3 C15 C16 118.8(3)
C7 C11 N3 112.2(2)
N3 C10 C14 110.7(3)
N3 C10 C9 115.1(3)
C14 C10 C9 103.3(3)
N3 C10 C12 111.4(3)
C14 C10 C12 104.0(3)
C9 C10 C12 111.5(4)
O1 C14 N2 126.0(3)
O1 C14 C10 125.3(3)
N2 C14 C10 108.3(3)
C19 N4 C20 121.2(3)
C13 C12 C10 105.0(3)
C4 C3 C2 121.7(3)
C6 C5 C4 118.5(3)
C6 C5 C8 107.0(3)
C4 C5 C8 134.5(3)
N2 C17 C19 111.5(3)
N2 C17 C18 112.0(3)
C19 C17 C18 111.9(3)
N2 C13 C12 103.6(3)
C1 C2 C3 121.4(3)
C1 C6 N1 129.6(3)
C1 C6 C5 122.9(3)
N1 C6 C5 107.5(3)
O3 C19 N4 123.0(4)
O3 C19 C17 121.2(3)
N4 C19 C17 115.8(3)
C3 C4 C5 118.4(3)
C2 C1 C6 117.1(3)
C8 C9 C10 114.3(3)

loop_
_geom_bond_atom_site_label_1
_geom_bond_atom_site_label_2
_geom_bond_distance
O1 C14 1.230(5)
O2 C15 1.214(4)
N3 C15 1.344(4)
N3 C11 1.467(4)
N3 C10 1.487(3)
O3 C19 1.195(5)
N2 C14 1.326(5)
N2 C17 1.446(4)
N2 C13 1.473(5)
N1 C7 1.374(4)
N1 C6 1.380(4)
C8 C7 1.366(4)
C8 C5 1.415(4)
C8 C9 1.472(5)
C7 C11 1.461(5)
C15 C16 1.505(4)
C10 C14 1.515(5)
C10 C9 1.530(5)
C10 C12 1.532(6)
N4 C19 1.342(5)
N4 C20 1.445(5)
C12 C13 1.510(5)
C18 C17 1.525(5)
C3 C4 1.361(5)
C3 C2 1.393(6)
C5 C6 1.401(4)
C5 C4 1.414(4)
C17 C19 1.522(6)
C2 C1 1.375(5)
C6 C1 1.379(5)
